data_4510053
loop_
_publ_author_name
'Sovago, Ioana'
'Gutmann, Matthias J'
'Hill, J Grant'
'Senn, Hans Martin'
'Thomas, Lynne H'
'Wilson, Chick C'
'Farrugia, Louis J'

_publ_section_title
;
 Experimental Electron Density and Neutron Diffraction Studies on the
 Polymorphs of Sulfathiazole.
;
_journal_issue 3
_journal_name_full 'Crystal growth &amp; design'
_journal_page_first 1227
_journal_page_last 1239
_journal_paper_doi 10.1021/cg401757z
_journal_volume 14
_journal_year 2014
_chemical_compound_source 'as described'
_chemical_formula_moiety 'C9 H9 N3 O2 S2'
_chemical_formula_sum 'C9 H9 N3 O2 S2'
_chemical_formula_weight 255.31
_space_group_IT_number 14
_symmetry_cell_setting monoclinic
_symmetry_Int_Tables_number 14
_symmetry_space_group_name_Hall '-P 2yn'
_symmetry_space_group_name_H-M 'P 1 21/n 1'
_atom_sites_solution_hydrogens difmap
_atom_sites_solution_primary direct
_atom_sites_solution_secondary direct
_cell_angle_alpha 90
_cell_angle_beta 91.6430(10)
_cell_angle_gamma 90
_cell_formula_units_Z 4
_cell_length_a 10.7891(2)
_cell_length_b 8.48360(10)
_cell_length_c 11.3978(2)
_cell_measurement_temperature 100(2)
_cell_volume 1042.82(3)
_computing_cell_refinement 'SXD2001, Gutmann (2005)'
_computing_data_collection 'SXD2001, Gutmann (2005)'
_computing_data_reduction 'SXD2001, Gutmann (2005)'
_computing_molecular_graphics 'ORTEP-3 for Windows (Farrugia, 2012)'
_computing_publication_material 'WinGX publication routines (Farrugia, 2012)'
_computing_structure_refinement 'SHELXL-2013 (Sheldrick, 2013)'
_computing_structure_solution 'SIR-92 (Altomare et al., 1994)'
_diffrn_ambient_temperature 100(2)
_diffrn_measured_fraction_theta_full 0.54
_diffrn_measured_fraction_theta_max 0.064
_diffrn_measurement_device_type 'SXD beamline'
_diffrn_measurement_method 'time of flight Laue diffraction'
_diffrn_radiation_probe x-ray
_diffrn_radiation_type neutrons
_diffrn_radiation_wavelength 0.42
_diffrn_reflns_Laue_measured_fraction_full 0.54
_diffrn_reflns_Laue_measured_fraction_max 0.064
_diffrn_reflns_limit_h_max 27
_diffrn_reflns_limit_h_min -20
_diffrn_reflns_limit_k_max 13
_diffrn_reflns_limit_k_min -20
_diffrn_reflns_limit_l_max 28
_diffrn_reflns_limit_l_min -31
_diffrn_reflns_number 3667
_diffrn_reflns_point_group_measured_fraction_full 0.54
_diffrn_reflns_point_group_measured_fraction_max 0.064
_diffrn_reflns_theta_full 19.633
_diffrn_reflns_theta_max 54.17
_diffrn_reflns_theta_min 2.358
_diffrn_source 'ISIS neutron spallation source'
_exptl_absorpt_correction_type none
_exptl_crystal_colour colourless
_exptl_crystal_density_diffrn 1.626
_exptl_crystal_density_method 'not measured'
_exptl_crystal_description prism
_exptl_crystal_F_000 528
_exptl_crystal_size_max 2
_exptl_crystal_size_mid 2
_exptl_crystal_size_min 2
_refine_diff_density_max 2.078
_refine_diff_density_min -1.395
_refine_diff_density_rms 0.355
_refine_ls_extinction_method none
_refine_ls_goodness_of_fit_ref 1.097
_refine_ls_hydrogen_treatment refall
_refine_ls_matrix_type full
_refine_ls_number_constraints 0
_refine_ls_number_parameters 226
_refine_ls_number_reflns 1686
_refine_ls_number_restraints 0
_refine_ls_restrained_S_all 1.097
_refine_ls_R_factor_all 0.0724
_refine_ls_R_factor_gt 0.0724
_refine_ls_shift/su_max 0
_refine_ls_shift/su_mean 0
_refine_ls_structure_factor_coef Fsqd
_refine_ls_weighting_details
;
 w=1/[\s^2^(Fo^2^)+(0.0685P)^2^+19.0809P]
 where P=(Fo^2^+2Fc^2^)/3
;
_refine_ls_weighting_scheme calc
_refine_ls_wR_factor_gt 0.1452
_refine_ls_wR_factor_ref 0.1452
_reflns_number_gt 1685
_reflns_number_total 1686
_reflns_threshold_expression 'I > 2\s(I)'
_cod_data_source_file cg401757z_si_002.cif
_cod_data_source_block form_IV_neutron
_cod_depositor_comments
;Adding full bibliography for
 ./tmp-cod-update-bibliographies-29779/cifs/4510053.cif.
;
_cod_original_sg_symbol_H-M 'P 21/n'
_cod_database_code 4510053

loop_
_symmetry_equiv_pos_as_xyz
'x, y, z'
'-x+1/2, y+1/2, -z+1/2'
'-x, -y, -z'
'x-1/2, -y-1/2, z-1/2'

loop_
_atom_site_label
_atom_site_type_symbol
_atom_site_fract_x
_atom_site_fract_y
_atom_site_fract_z
_atom_site_U_iso_or_equiv
_atom_site_adp_type
_atom_site_occupancy
_atom_site_calc_flag
S11 S 0.4811(6) 0.1167(9) 0.7624(6) 0.0071(12) Uani 1 d
S12 S 0.3424(8) 0.3427(11) 0.5675(7) 0.0182(17) Uani 1 d
O11 O 0.4014(3) 0.0423(5) 0.6745(3) 0.0138(7) Uani 1 d
O12 O 0.4967(4) 0.0346(5) 0.8740(3) 0.0144(7) Uani 1 d
N10 N 0.4416(2) 0.2921(3) 0.79385(18) 0.0089(4) Uani 1 d
N11 N 0.9872(2) 0.1910(3) 0.57035(19) 0.0105(4) Uani 1 d
N15 N 0.3887(2) 0.5424(3) 0.72821(18) 0.0104(4) Uani 1 d
C11 C 0.3981(3) 0.3872(4) 0.7090(2) 0.0084(6) Uani 1 d
C13 C 0.3138(4) 0.5419(5) 0.5395(3) 0.0204(8) Uani 1 d
C14 C 0.3427(3) 0.6301(4) 0.6342(3) 0.0137(6) Uani 1 d
C111 C 0.6301(3) 0.1342(4) 0.7037(2) 0.0080(5) Uani 1 d
C112 C 0.7218(3) 0.2146(4) 0.7684(3) 0.0103(6) Uani 1 d
C113 C 0.8391(3) 0.2320(4) 0.7243(3) 0.0103(6) Uani 1 d
C114 C 0.8675(3) 0.1698(4) 0.6135(2) 0.0091(6) Uani 1 d
C115 C 0.7763(3) 0.0840(4) 0.5506(2) 0.0087(6) Uani 1 d
C116 C 0.6575(3) 0.0671(4) 0.5949(2) 0.0092(6) Uani 1 d
H11A H 0.9897(8) 0.1644(11) 0.4836(6) 0.0278(16) Uani 1 d
H11B H 1.0156(7) 0.3070(10) 0.5824(7) 0.0276(16) Uani 1 d
H13 H 0.2769(11) 0.5800(13) 0.4543(8) 0.048(3) Uani 1 d
H14 H 0.3331(9) 0.7576(10) 0.6441(7) 0.0318(18) Uani 1 d
H15 H 0.4193(7) 0.5915(10) 0.8080(6) 0.0246(15) Uani 1 d
H112 H 0.7007(7) 0.2665(11) 0.8517(7) 0.0286(17) Uani 1 d
H113 H 0.9110(7) 0.2949(11) 0.7741(6) 0.0279(17) Uani 1 d
H115 H 0.7965(7) 0.0338(11) 0.4656(6) 0.0278(16) Uani 1 d
H116 H 0.5874(6) 0.0047(10) 0.5436(6) 0.0262(17) Uani 1 d

loop_
_atom_site_aniso_label
_atom_site_aniso_U_11
_atom_site_aniso_U_22
_atom_site_aniso_U_33
_atom_site_aniso_U_23
_atom_site_aniso_U_13
_atom_site_aniso_U_12
S11 0.007(2) 0.008(4) 0.006(2) 0.001(2) 0.0040(19) 0.001(2)
S12 0.024(4) 0.022(5) 0.009(3) -0.004(3) -0.009(3) 0.004(3)
O11 0.0125(15) 0.018(2) 0.0111(14) -0.0036(13) 0.0012(11) -0.0032(15)
O12 0.0204(17) 0.015(2) 0.0075(13) 0.0056(13) 0.0042(12) 0.0026(16)
N10 0.0129(9) 0.0078(11) 0.0059(7) -0.0013(7) 0.0004(7) 0.0024(8)
N11 0.0109(9) 0.0116(12) 0.0090(9) 0.0005(7) 0.0013(7) -0.0007(9)
N15 0.0099(9) 0.0126(12) 0.0087(8) -0.0005(8) 0.0000(7) 0.0000(9)
C11 0.0088(12) 0.0113(16) 0.0051(11) -0.0006(10) -0.0009(9) -0.0011(11)
C13 0.0282(18) 0.020(2) 0.0128(14) 0.0023(13) -0.0086(13) 0.0073(16)
C14 0.0166(14) 0.0100(18) 0.0143(13) 0.0027(11) -0.0025(11) 0.0045(13)
C111 0.0082(12) 0.0110(16) 0.0046(11) 0.0002(9) 0.0000(9) 0.0000(11)
C112 0.0113(12) 0.0142(17) 0.0053(11) -0.0028(10) -0.0005(9) 0.0009(12)
C113 0.0111(12) 0.0138(17) 0.0060(11) -0.0022(10) -0.0003(9) 0.0001(12)
C114 0.0088(12) 0.0132(17) 0.0054(11) -0.0012(10) 0.0004(9) -0.0011(11)
C115 0.0097(12) 0.0122(17) 0.0043(11) -0.0006(9) 0.0005(9) 0.0019(11)
C116 0.0102(12) 0.0108(17) 0.0067(11) -0.0008(9) -0.0006(9) -0.0024(11)
H11A 0.031(4) 0.034(5) 0.019(3) 0.000(3) 0.006(3) -0.001(3)
H11B 0.026(3) 0.024(5) 0.033(4) -0.001(3) 0.004(3) -0.013(3)
H13 0.071(7) 0.041(6) 0.030(4) 0.004(4) -0.021(4) 0.021(5)
H14 0.046(5) 0.021(5) 0.028(4) 0.002(3) -0.004(3) 0.007(3)
H15 0.032(4) 0.025(4) 0.017(3) -0.002(3) 0.000(2) 0.001(3)
H112 0.025(3) 0.039(5) 0.022(3) -0.011(3) 0.004(3) -0.003(3)
H113 0.022(3) 0.044(5) 0.017(3) -0.009(3) -0.003(2) -0.004(3)
H115 0.026(3) 0.043(5) 0.015(3) -0.009(3) 0.004(2) -0.003(3)
H116 0.021(3) 0.034(5) 0.024(3) -0.011(3) -0.001(3) -0.004(3)

loop_
_atom_type_symbol
_atom_type_description
_atom_type_scat_dispersion_real
_atom_type_scat_dispersion_imag
_atom_type_scat_source
S S 0 0 'Neutron Data Booklet, ILL Grenoble, France (2003) ISBN 0-9704143-7-4'
O O 0 0 'Neutron Data Booklet, ILL Grenoble, France (2003) ISBN 0-9704143-7-4'
N N 0 0 'Neutron Data Booklet, ILL Grenoble, France (2003) ISBN 0-9704143-7-4'
C C 0 0 'Neutron Data Booklet, ILL Grenoble, France (2003) ISBN 0-9704143-7-4'
H H 0 0 'Neutron Data Booklet, ILL Grenoble, France (2003) ISBN 0-9704143-7-4'

loop_
_geom_angle_atom_site_label_1
_geom_angle_atom_site_label_2
_geom_angle_atom_site_label_3
_geom_angle
O11 S11 O12 116.6(6)
O11 S11 N10 114.0(5)
O12 S11 N10 106.0(4)
O11 S11 C111 107.7(4)
O12 S11 C111 106.7(4)
N10 S11 C111 105.1(4)
C13 S12 C11 90.8(4)
C11 N10 S11 119.5(3)
H11A N11 H11B 108.9(7)
H11A N11 C114 111.2(5)
H11B N11 C114 110.2(5)
H15 N15 C11 120.7(5)
H15 N15 C14 123.8(5)
C11 N15 C14 115.4(2)
N10 C11 N15 120.2(3)
N10 C11 S12 130.0(4)
N15 C11 S12 109.7(4)
H13 C13 C14 128.5(7)
H13 C13 S12 120.6(7)
C14 C13 S12 110.9(4)
H14 C14 C13 127.9(6)
H14 C14 N15 119.0(5)
C13 C14 N15 113.1(3)
C112 C111 C116 120.0(3)
C112 C111 S11 118.7(3)
C116 C111 S11 121.2(3)
H112 C112 C113 119.7(5)
H112 C112 C111 120.1(5)
C113 C112 C111 120.2(3)
H113 C113 C112 120.6(5)
H113 C113 C114 118.7(5)
C112 C113 C114 120.7(3)
C115 C114 N11 121.7(3)
C115 C114 C113 118.9(3)
N11 C114 C113 119.4(3)
H115 C115 C116 119.4(5)
H115 C115 C114 120.2(5)
C116 C115 C114 120.4(3)
H116 C116 C115 119.4(5)
H116 C116 C111 120.9(5)
C115 C116 C111 119.7(3)

loop_
_geom_bond_atom_site_label_1
_geom_bond_atom_site_label_2
_geom_bond_distance
S11 O11 1.446(8)
S11 O12 1.456(8)
S11 N10 1.591(8)
S11 C111 1.764(7)
S12 C13 1.745(10)
S12 C11 1.747(8)
N10 C11 1.334(4)
N11 H11A 1.015(8)
N11 H11B 1.038(9)
N11 C114 1.407(4)
N15 H15 1.045(7)
N15 C11 1.339(4)
N15 C14 1.385(4)
C13 H13 1.088(9)
C13 C14 1.343(5)
C14 H14 1.093(10)
C111 C112 1.396(4)
C111 C116 1.404(4)
C112 H112 1.077(8)
C112 C113 1.382(5)
C113 H113 1.088(8)
C113 C114 1.411(4)
C114 C115 1.404(4)
C115 H115 1.086(7)
C115 C116 1.397(4)
C116 H116 1.080(7)

loop_
_geom_torsion_atom_site_label_1
_geom_torsion_atom_site_label_2
_geom_torsion_atom_site_label_3
_geom_torsion_atom_site_label_4
_geom_torsion
O11 S11 N10 C11 -37.9(6)
O12 S11 N10 C11 -167.4(4)
C111 S11 N10 C11 79.8(4)
S11 N10 C11 N15 -166.2(3)
S11 N10 C11 S12 16.1(6)
H15 N15 C11 N10 3.1(6)
C14 N15 C11 N10 179.9(3)
H15 N15 C11 S12 -178.7(6)
C14 N15 C11 S12 -2.0(5)
C13 S12 C11 N10 179.9(3)
C13 S12 C11 N15 2.0(5)
C11 S12 C13 H13 178.7(8)
C11 S12 C13 C14 -1.6(5)
H13 C13 C14 H14 1.1(13)
S12 C13 C14 H14 -178.6(8)
H13 C13 C14 N15 -179.5(9)
S12 C13 C14 N15 0.8(5)
H15 N15 C14 H14 -3.1(9)
C11 N15 C14 H14 -179.8(6)
H15 N15 C14 C13 177.5(6)
C11 N15 C14 C13 0.8(4)
O11 S11 C111 C112 174.8(4)
O12 S11 C111 C112 -59.3(6)
N10 S11 C111 C112 52.9(5)
O11 S11 C111 C116 -6.2(6)
O12 S11 C111 C116 119.8(5)
N10 S11 C111 C116 -128.0(4)
C116 C111 C112 H112 179.8(6)
S11 C111 C112 H112 -1.2(8)
C116 C111 C112 C113 1.7(5)
S11 C111 C112 C113 -179.3(4)
H112 C112 C113 H113 1.7(9)
C111 C112 C113 H113 179.8(6)
H112 C112 C113 C114 -177.7(6)
C111 C112 C113 C114 0.4(5)
H11A N11 C114 C115 15.4(7)
H11B N11 C114 C115 136.3(6)
H11A N11 C114 C113 -166.5(6)
H11B N11 C114 C113 -45.7(6)
H113 C113 C114 C115 177.9(6)
C112 C113 C114 C115 -2.7(5)
H113 C113 C114 N11 -0.2(7)
C112 C113 C114 N11 179.2(3)
N11 C114 C115 H115 -1.2(8)
C113 C114 C115 H115 -179.3(6)
N11 C114 C115 C116 -178.9(3)
C113 C114 C115 C116 3.0(5)
H115 C115 C116 H116 -0.2(9)
C114 C115 C116 H116 177.5(6)
H115 C115 C116 C111 -178.8(6)
C114 C115 C116 C111 -1.0(5)
C112 C111 C116 H116 -179.9(6)
S11 C111 C116 H116 1.1(8)
C112 C111 C116 C115 -1.3(5)
S11 C111 C116 C115 179.6(4)
